data_4035535
loop_
_publ_author_name
'Cui, Longchen'
'Zhu, Guodong'
'Liu, Siyuan'
'Zhao, Xiangyu'
'Qu, Jingping'
'Wang, Baomin'

_publ_section_title
;
 Stereoselective Sequential [4+2]/[2+2] Cycloadditions Involving
 2-Alkenylindolenines: An Approach to Densely Functionalized Benzo[
 b]indolizidines.
;
_journal_issue 9
_journal_name_full 'The Journal of organic chemistry'
_journal_page_first 5044
_journal_page_last 5051
_journal_paper_doi 10.1021/acs.joc.8b00346
_journal_volume 83
_journal_year 2018
_chemical_formula_sum 'C42 H40 N2'
_chemical_formula_weight 572.76
_space_group_IT_number 2
_space_group_name_Hall '-P 1'
_space_group_name_H-M_alt 'P -1'
_symmetry_cell_setting triclinic
_symmetry_space_group_name_H-M 'P -1'
_atom_sites_solution_hydrogens geom
_atom_sites_solution_primary direct
_atom_sites_solution_secondary difmap
_audit_creation_method SHELXL-97
_cell_angle_alpha 107.160(2)
_cell_angle_beta 103.112(2)
_cell_angle_gamma 90.668(3)
_cell_formula_units_Z 2
_cell_length_a 10.5709(5)
_cell_length_b 12.2106(6)
_cell_length_c 13.4400(6)
_cell_measurement_reflns_used 5594
_cell_measurement_temperature 296(2)
_cell_measurement_theta_max 25.61
_cell_measurement_theta_min 2.25
_cell_volume 1608.59(13)
_computing_cell_refinement 'Bruker SMART'
_computing_data_collection 'Bruker SMART'
_computing_data_reduction 'Bruker SAINT'
_computing_molecular_graphics 'Bruker SHELXTL'
_computing_publication_material 'Bruker SHELXTL'
_computing_structure_refinement 'Bruker SHELXTL'
_computing_structure_solution 'Bruker SHELXTL'
_diffrn_ambient_temperature 296(2)
_diffrn_measured_fraction_theta_full 0.971
_diffrn_measured_fraction_theta_max 0.971
_diffrn_measurement_device_type 'CCD area detector'
_diffrn_measurement_method 'phi and omega scans'
_diffrn_radiation_monochromator graphite
_diffrn_radiation_source 'sealed tube'
_diffrn_radiation_type MoK\a
_diffrn_radiation_wavelength 0.71073
_diffrn_reflns_av_R_equivalents 0.0235
_diffrn_reflns_av_sigmaI/netI 0.0286
_diffrn_reflns_limit_h_max 12
_diffrn_reflns_limit_h_min -12
_diffrn_reflns_limit_k_max 14
_diffrn_reflns_limit_k_min -14
_diffrn_reflns_limit_l_max 15
_diffrn_reflns_limit_l_min -15
_diffrn_reflns_number 15824
_diffrn_reflns_theta_full 25.00
_diffrn_reflns_theta_max 25.00
_diffrn_reflns_theta_min 1.63
_exptl_absorpt_coefficient_mu 0.068
_exptl_absorpt_correction_T_max 0.9899
_exptl_absorpt_correction_T_min 0.9879
_exptl_absorpt_correction_type empirical
_exptl_absorpt_process_details SADABS
_exptl_crystal_colour colourless
_exptl_crystal_density_diffrn 1.183
_exptl_crystal_density_method 'not measured'
_exptl_crystal_description block
_exptl_crystal_F_000 612
_exptl_crystal_size_max 0.18
_exptl_crystal_size_mid 0.16
_exptl_crystal_size_min 0.15
_refine_diff_density_max 0.375
_refine_diff_density_min -0.360
_refine_diff_density_rms 0.035
_refine_ls_extinction_method none
_refine_ls_goodness_of_fit_ref 1.102
_refine_ls_hydrogen_treatment 'riding mode'
_refine_ls_matrix_type full
_refine_ls_number_parameters 397
_refine_ls_number_reflns 5491
_refine_ls_number_restraints 0
_refine_ls_restrained_S_all 1.102
_refine_ls_R_factor_all 0.0658
_refine_ls_R_factor_gt 0.0458
_refine_ls_shift/su_max 0.000
_refine_ls_shift/su_mean 0.000
_refine_ls_structure_factor_coef Fsqd
_refine_ls_weighting_details 'calc w=1/[\s^2^(Fo^2^)+(0.0682P)^2^+0.2044P] where P=(Fo^2^+2Fc^2^)/3'
_refine_ls_weighting_scheme calc
_refine_ls_wR_factor_gt 0.1225
_refine_ls_wR_factor_ref 0.1336
_reflns_number_gt 4105
_reflns_number_total 5491
_reflns_threshold_expression >2sigma(I)
_cod_data_source_file jo8b00346_si_004.cif
_cod_data_source_block 1
_cod_depositor_comments
;
The following automatic conversions were performed:

data item '_symmetry_cell_setting' value 'Triclinic' was changed to
'triclinic' in accordance with the
/home/data/users/saulius/crontab/automatic-downloads/current/ACS/lib/dictionaries/cif_core.dic
dictionary named 'cif_core.dic' version 2.4.2 last updated on
2011-04-26.

Automatic conversion script
Id: cif_fix_values 6909 2019-04-08 15:41:33Z antanas 
;
_cod_original_sg_symbol_H-M P-1
_cod_database_code 4035535

loop_
_symmetry_equiv_pos_as_xyz
'x, y, z'
'-x, -y, -z'

loop_
_atom_site_label
_atom_site_type_symbol
_atom_site_fract_x
_atom_site_fract_y
_atom_site_fract_z
_atom_site_U_iso_or_equiv
_atom_site_adp_type
_atom_site_occupancy
_atom_site_symmetry_multiplicity
_atom_site_calc_flag
_atom_site_refinement_flags
N1 N 0.56540(13) 0.68410(11) 0.25563(10) 0.0352(3) Uani 1 1 d .
C2 C 0.50346(16) 0.68613(13) 0.14747(12) 0.0336(4) Uani 1 1 d .
H2A H 0.4475 0.6142 0.1125 0.040 Uiso 1 1 calc R
N2 N 0.30735(15) 0.69421(12) -0.04540(11) 0.0441(4) Uani 1 1 d .
H2B H 0.3779 0.6656 -0.0586 0.053 Uiso 1 1 calc R
C4 C 0.38552(16) 0.84130(14) 0.26300(13) 0.0357(4) Uani 1 1 d .
H4A H 0.3418 0.9107 0.2589 0.043 Uiso 1 1 calc R
C5 C 0.41124(16) 0.78609(13) 0.15024(12) 0.0338(4) Uani 1 1 d .
H5A H 0.4576 0.8465 0.1344 0.041 Uiso 1 1 calc R
C6 C 0.61863(16) 0.79019(13) 0.34168(12) 0.0350(4) Uani 1 1 d .
C7 C 0.28420(17) 0.74928(13) 0.06178(13) 0.0361(4) Uani 1 1 d .
H7A H 0.2332 0.6929 0.0790 0.043 Uiso 1 1 calc R
C8 C 0.51524(17) 0.88410(13) 0.34703(13) 0.0371(4) Uani 1 1 d .
H8A H 0.5032 0.9182 0.4197 0.045 Uiso 1 1 calc R
C9 C 0.61317(18) 0.95599(14) 0.32006(13) 0.0403(4) Uani 1 1 d .
C10 C 0.56970(17) 0.58920(14) 0.29209(13) 0.0372(4) Uani 1 1 d .
C11 C 0.60875(17) 0.68212(13) 0.08397(13) 0.0366(4) Uani 1 1 d .
C12 C 0.70304(17) 0.87558(14) 0.31367(13) 0.0395(4) Uani 1 1 d .
C13 C 0.12124(17) 0.78332(15) -0.07564(14) 0.0410(4) Uani 1 1 d .
C14 C 0.19311(17) 0.84419(14) 0.04055(14) 0.0422(4) Uani 1 1 d .
C15 C 0.19385(18) 0.69702(14) -0.12128(13) 0.0409(4) Uani 1 1 d .
C16 C 0.63286(18) 0.62068(15) 0.40078(14) 0.0436(4) Uani 1 1 d .
C17 C 0.52175(19) 0.47603(14) 0.23568(15) 0.0481(5) Uani 1 1 d .
H17A H 0.4797 0.4549 0.1632 0.058 Uiso 1 1 calc R
C18 C 0.29728(16) 0.77362(15) 0.30397(13) 0.0400(4) Uani 1 1 d .
C19 C 0.26912(18) 0.65492(16) 0.26748(15) 0.0470(5) Uani 1 1 d .
H19A H 0.3044 0.6109 0.2127 0.056 Uiso 1 1 calc R
C20 C 0.61498(19) 0.74664(15) 0.01528(14) 0.0460(5) Uani 1 1 d .
H20A H 0.5531 0.7986 0.0062 0.055 Uiso 1 1 calc R
C21 C 0.67700(18) 0.74821(15) 0.44196(13) 0.0421(4) Uani 1 1 d .
C22 C 0.70525(19) 0.60676(15) 0.09546(16) 0.0504(5) Uani 1 1 d .
H22A H 0.7045 0.5638 0.1421 0.061 Uiso 1 1 calc R
C23 C 0.6312(2) 1.05924(16) 0.29851(15) 0.0546(5) Uani 1 1 d .
H23A H 0.5695 1.1131 0.3020 0.066 Uiso 1 1 calc R
C24 C 0.8191(2) 0.89212(17) 0.28605(15) 0.0532(5) Uani 1 1 d .
H24A H 0.8801 0.8377 0.2816 0.064 Uiso 1 1 calc R
C25 C 0.00643(19) 0.80476(18) -0.13698(16) 0.0541(5) Uani 1 1 d .
H25A H -0.0421 0.8630 -0.1069 0.065 Uiso 1 1 calc R
C26 C 0.24138(19) 0.83479(18) 0.38598(16) 0.0567(5) Uani 1 1 d .
H26A H 0.2576 0.9144 0.4121 0.068 Uiso 1 1 calc R
C27 C 0.1523(2) 0.63034(16) -0.22824(14) 0.0513(5) Uani 1 1 d .
H27A H 0.2009 0.5725 -0.2587 0.062 Uiso 1 1 calc R
C28 C 0.6248(2) 0.80755(18) 0.54008(15) 0.0634(6) Uani 1 1 d .
H28A H 0.6636 0.7790 0.5983 0.095 Uiso 1 1 calc R
H28B H 0.5318 0.7918 0.5226 0.095 Uiso 1 1 calc R
H28C H 0.6461 0.8891 0.5609 0.095 Uiso 1 1 calc R
C29 C 0.0986(2) 0.87459(19) 0.11390(16) 0.0614(6) Uani 1 1 d .
H29A H 0.0467 0.9336 0.0971 0.092 Uiso 1 1 calc R
H29B H 0.1472 0.9017 0.1874 0.092 Uiso 1 1 calc R
H29C H 0.0428 0.8075 0.1032 0.092 Uiso 1 1 calc R
C30 C 0.2703(2) 0.95301(15) 0.04274(17) 0.0579(5) Uani 1 1 d .
H30A H 0.2110 1.0090 0.0299 0.087 Uiso 1 1 calc R
H30B H 0.3181 0.9336 -0.0120 0.087 Uiso 1 1 calc R
H30C H 0.3299 0.9843 0.1117 0.087 Uiso 1 1 calc R
C31 C 0.7133(2) 0.73407(17) -0.03999(16) 0.0573(6) Uani 1 1 d .
H31A H 0.7165 0.7785 -0.0851 0.069 Uiso 1 1 calc R
C32 C 0.8054(2) 0.65756(18) -0.02922(17) 0.0628(6) Uani 1 1 d .
H32A H 0.8694 0.6487 -0.0678 0.075 Uiso 1 1 calc R
C33 C 0.6494(2) 0.53869(18) 0.45351(17) 0.0599(6) Uani 1 1 d .
H33A H 0.6920 0.5594 0.5258 0.072 Uiso 1 1 calc R
C34 C 0.0358(2) 0.65311(19) -0.28788(16) 0.0593(6) Uani 1 1 d .
H34A H 0.0058 0.6092 -0.3594 0.071 Uiso 1 1 calc R
C35 C 0.5389(2) 0.39500(17) 0.29158(18) 0.0629(6) Uani 1 1 d .
H35A H 0.5068 0.3189 0.2556 0.076 Uiso 1 1 calc R
C36 C -0.0362(2) 0.7391(2) -0.24360(17) 0.0623(6) Uani 1 1 d .
H36A H -0.1136 0.7533 -0.2853 0.075 Uiso 1 1 calc R
C37 C 0.8019(2) 0.59383(18) 0.03975(18) 0.0627(6) Uani 1 1 d .
H37A H 0.8644 0.5423 0.0487 0.075 Uiso 1 1 calc R
C38 C 0.1626(2) 0.7808(2) 0.42976(18) 0.0703(6) Uani 1 1 d .
H38A H 0.1271 0.8239 0.4848 0.084 Uiso 1 1 calc R
C39 C 0.8382(2) 0.99503(19) 0.26555(17) 0.0655(6) Uani 1 1 d .
H39A H 0.9148 1.0102 0.2472 0.079 Uiso 1 1 calc R
C40 C 0.1901(2) 0.60116(19) 0.31076(19) 0.0630(6) Uani 1 1 d .
H40A H 0.1727 0.5217 0.2846 0.076 Uiso 1 1 calc R
C41 C 0.6023(2) 0.42512(19) 0.39854(19) 0.0697(7) Uani 1 1 d .
H41A H 0.6136 0.3696 0.4338 0.084 Uiso 1 1 calc R
C42 C 0.7475(2) 1.07612(19) 0.27138(17) 0.0668(6) Uani 1 1 d .
H42A H 0.7650 1.1438 0.2567 0.080 Uiso 1 1 calc R
C43 C 0.8263(2) 0.7646(2) 0.47092(19) 0.0746(7) Uani 1 1 d .
H43A H 0.8603 0.7386 0.5318 0.112 Uiso 1 1 calc R
H43B H 0.8538 0.8446 0.4880 0.112 Uiso 1 1 calc R
H43C H 0.8583 0.7208 0.4111 0.112 Uiso 1 1 calc R
C44 C 0.1367(2) 0.6632(2) 0.39175(19) 0.0714(7) Uani 1 1 d .
H44A H 0.0837 0.6263 0.4207 0.086 Uiso 1 1 calc R

loop_
_atom_site_aniso_label
_atom_site_aniso_U_11
_atom_site_aniso_U_22
_atom_site_aniso_U_33
_atom_site_aniso_U_23
_atom_site_aniso_U_13
_atom_site_aniso_U_12
N1 0.0420(9) 0.0317(7) 0.0310(7) 0.0107(6) 0.0059(6) 0.0040(6)
C2 0.0388(10) 0.0305(8) 0.0300(8) 0.0086(7) 0.0059(7) 0.0036(7)
N2 0.0428(9) 0.0476(9) 0.0347(8) 0.0060(7) 0.0034(7) 0.0148(7)
C4 0.0368(10) 0.0317(8) 0.0371(9) 0.0086(7) 0.0083(8) 0.0075(7)
C5 0.0379(10) 0.0301(8) 0.0327(9) 0.0089(7) 0.0081(7) 0.0041(7)
C6 0.0356(10) 0.0362(9) 0.0319(9) 0.0090(7) 0.0075(7) 0.0012(7)
C7 0.0397(10) 0.0318(9) 0.0360(9) 0.0112(7) 0.0062(8) 0.0055(7)
C8 0.0411(10) 0.0350(9) 0.0319(9) 0.0051(7) 0.0090(8) 0.0031(8)
C9 0.0473(11) 0.0348(9) 0.0332(9) 0.0044(7) 0.0071(8) -0.0029(8)
C10 0.0391(10) 0.0369(9) 0.0405(10) 0.0153(8) 0.0142(8) 0.0104(8)
C11 0.0420(10) 0.0311(8) 0.0328(9) 0.0046(7) 0.0084(8) 0.0021(7)
C12 0.0429(11) 0.0411(10) 0.0315(9) 0.0073(7) 0.0086(8) -0.0031(8)
C13 0.0404(11) 0.0433(10) 0.0432(10) 0.0209(8) 0.0077(8) 0.0059(8)
C14 0.0428(11) 0.0399(10) 0.0432(10) 0.0134(8) 0.0076(8) 0.0110(8)
C15 0.0444(11) 0.0395(10) 0.0372(10) 0.0154(8) 0.0017(8) 0.0013(8)
C16 0.0471(11) 0.0500(11) 0.0399(10) 0.0199(8) 0.0140(8) 0.0124(9)
C17 0.0584(13) 0.0370(10) 0.0506(11) 0.0144(8) 0.0147(9) 0.0102(9)
C18 0.0323(10) 0.0478(10) 0.0381(9) 0.0114(8) 0.0073(8) 0.0040(8)
C19 0.0453(11) 0.0478(11) 0.0536(11) 0.0200(9) 0.0169(9) 0.0076(9)
C20 0.0526(12) 0.0443(10) 0.0427(10) 0.0141(8) 0.0138(9) 0.0046(9)
C21 0.0417(11) 0.0505(11) 0.0340(9) 0.0155(8) 0.0056(8) 0.0025(8)
C22 0.0589(13) 0.0440(10) 0.0566(12) 0.0179(9) 0.0262(10) 0.0131(9)
C23 0.0708(15) 0.0388(10) 0.0526(12) 0.0121(9) 0.0145(11) 0.0005(10)
C24 0.0535(13) 0.0563(12) 0.0512(12) 0.0126(9) 0.0207(10) -0.0021(10)
C25 0.0442(12) 0.0680(13) 0.0589(13) 0.0334(11) 0.0105(10) 0.0153(10)
C26 0.0503(12) 0.0617(13) 0.0513(12) 0.0019(10) 0.0194(10) -0.0015(10)
C27 0.0572(13) 0.0497(11) 0.0412(11) 0.0136(9) 0.0009(9) 0.0040(9)
C28 0.0955(17) 0.0601(13) 0.0380(11) 0.0171(9) 0.0198(11) 0.0129(12)
C29 0.0517(13) 0.0778(15) 0.0532(12) 0.0176(11) 0.0120(10) 0.0249(11)
C30 0.0664(14) 0.0377(10) 0.0657(13) 0.0195(9) 0.0031(11) 0.0104(10)
C31 0.0711(15) 0.0539(12) 0.0522(12) 0.0165(10) 0.0256(11) -0.0060(11)
C32 0.0633(15) 0.0594(13) 0.0688(14) 0.0098(11) 0.0355(12) 0.0008(11)
C33 0.0774(16) 0.0634(14) 0.0485(12) 0.0306(10) 0.0158(11) 0.0187(11)
C34 0.0632(15) 0.0680(14) 0.0406(11) 0.0209(10) -0.0042(10) -0.0067(11)
C35 0.0841(17) 0.0386(11) 0.0733(15) 0.0242(10) 0.0237(13) 0.0094(11)
C36 0.0505(13) 0.0853(16) 0.0534(13) 0.0364(12) -0.0033(10) 0.0065(12)
C37 0.0612(14) 0.0563(12) 0.0801(15) 0.0200(11) 0.0363(12) 0.0188(11)
C38 0.0574(14) 0.0952(18) 0.0588(14) 0.0121(13) 0.0306(12) 0.0015(13)
C39 0.0713(16) 0.0646(14) 0.0659(14) 0.0160(11) 0.0333(12) -0.0132(12)
C40 0.0590(14) 0.0603(13) 0.0813(15) 0.0314(12) 0.0271(12) 0.0024(11)
C41 0.1001(19) 0.0563(14) 0.0703(16) 0.0411(12) 0.0261(14) 0.0172(13)
C42 0.0908(18) 0.0512(12) 0.0634(14) 0.0208(11) 0.0253(13) -0.0153(12)
C43 0.0477(13) 0.1096(19) 0.0725(15) 0.0525(14) -0.0058(11) 0.0000(13)
C44 0.0604(15) 0.0914(18) 0.0776(16) 0.0378(14) 0.0310(13) -0.0010(13)

loop_
_atom_type_symbol
_atom_type_description
_atom_type_scat_dispersion_real
_atom_type_scat_dispersion_imag
_atom_type_scat_source
C C 0.0033 0.0016 'International Tables Vol C Tables 4.2.6.8 and 6.1.1.4'
H H 0.0000 0.0000 'International Tables Vol C Tables 4.2.6.8 and 6.1.1.4'
N N 0.0061 0.0033 'International Tables Vol C Tables 4.2.6.8 and 6.1.1.4'

loop_
_geom_angle_atom_site_label_1
_geom_angle_atom_site_label_2
_geom_angle_atom_site_label_3
_geom_angle
C10 N1 C2 126.20(13)
C10 N1 C6 112.36(13)
C2 N1 C6 121.13(12)
N1 C2 C11 109.07(13)
N1 C2 C5 111.29(12)
C11 C2 C5 116.61(12)
C15 N2 C7 107.51(13)
C18 C4 C8 110.21(13)
C18 C4 C5 118.95(13)
C8 C4 C5 110.14(13)
C7 C5 C4 112.25(13)
C7 C5 C2 112.22(13)
C4 C5 C2 112.70(12)
N1 C6 C12 116.27(12)
N1 C6 C21 104.07(12)
C12 C6 C21 119.04(14)
N1 C6 C8 110.69(13)
C12 C6 C8 85.52(12)
C21 C6 C8 121.16(13)
N2 C7 C5 112.73(13)
N2 C7 C14 101.94(12)
C5 C7 C14 118.46(13)
C9 C8 C4 116.97(14)
C9 C8 C6 86.29(12)
C4 C8 C6 113.26(13)
C12 C9 C23 122.57(17)
C12 C9 C8 94.68(13)
C23 C9 C8 142.65(18)
N1 C10 C17 128.85(16)
N1 C10 C16 110.13(15)
C17 C10 C16 121.01(16)
C20 C11 C22 117.13(16)
C20 C11 C2 125.46(15)
C22 C11 C2 117.41(14)
C9 C12 C24 122.10(16)
C9 C12 C6 93.50(14)
C24 C12 C6 144.38(17)
C25 C13 C15 119.87(17)
C25 C13 C14 130.74(17)
C15 C13 C14 109.32(15)
C13 C14 C29 111.54(15)
C13 C14 C30 107.87(14)
C29 C14 C30 111.02(16)
C13 C14 C7 99.61(13)
C29 C14 C7 113.95(14)
C30 C14 C7 112.20(15)
C13 C15 C27 121.15(17)
C13 C15 N2 109.51(15)
C27 C15 N2 129.32(17)
C33 C16 C10 119.92(18)
C33 C16 C21 129.86(17)
C10 C16 C21 110.21(14)
C10 C17 C35 117.75(19)
C19 C18 C26 116.56(17)
C19 C18 C4 125.52(15)
C26 C18 C4 117.91(16)
C40 C19 C18 121.38(18)
C11 C20 C31 120.51(18)
C16 C21 C28 110.44(15)
C16 C21 C43 109.65(16)
C28 C21 C43 110.18(17)
C16 C21 C6 102.72(13)
C28 C21 C6 113.17(15)
C43 C21 C6 110.44(14)
C37 C22 C11 122.15(18)
C42 C23 C9 115.39(19)
C39 C24 C12 115.65(19)
C13 C25 C36 119.65(19)
C38 C26 C18 122.1(2)
C34 C27 C15 117.78(19)
C32 C31 C20 121.31(18)
C31 C32 C37 119.03(19)
C16 C33 C41 119.9(2)
C36 C34 C27 121.48(19)
C41 C35 C17 121.6(2)
C34 C36 C25 120.1(2)
C32 C37 C22 119.8(2)
C44 C38 C26 119.8(2)
C42 C39 C24 122.45(19)
C44 C40 C19 120.9(2)
C35 C41 C33 119.78(18)
C39 C42 C23 121.85(19)
C40 C44 C38 119.2(2)

loop_
_geom_bond_atom_site_label_1
_geom_bond_atom_site_label_2
_geom_bond_distance
N1 C10 1.382(2)
N1 C2 1.460(2)
N1 C6 1.461(2)
C2 C11 1.542(2)
C2 C5 1.568(2)
N2 C15 1.395(2)
N2 C7 1.476(2)
C4 C18 1.530(2)
C4 C8 1.537(2)
C4 C5 1.554(2)
C5 C7 1.538(2)
C6 C12 1.545(2)
C6 C21 1.580(2)
C6 C8 1.591(2)
C7 C14 1.565(2)
C8 C9 1.520(2)
C9 C12 1.372(2)
C9 C23 1.394(2)
C10 C17 1.390(2)
C10 C16 1.396(2)
C11 C20 1.390(2)
C11 C22 1.395(2)
C12 C24 1.389(3)
C13 C25 1.379(3)
C13 C15 1.388(2)
C13 C14 1.527(2)
C14 C29 1.532(3)
C14 C30 1.541(3)
C15 C27 1.392(2)
C16 C33 1.379(2)
C16 C21 1.519(3)
C17 C35 1.399(3)
C18 C19 1.391(2)
C18 C26 1.393(2)
C19 C40 1.379(3)
C20 C31 1.394(3)
C21 C28 1.531(3)
C21 C43 1.533(3)
C22 C37 1.382(3)
C23 C42 1.390(3)
C24 C39 1.385(3)
C25 C36 1.386(3)
C26 C38 1.383(3)
C27 C34 1.388(3)
C31 C32 1.371(3)
C32 C37 1.381(3)
C33 C41 1.389(3)
C34 C36 1.376(3)
C35 C41 1.377(3)
C38 C44 1.376(3)
C39 C42 1.384(3)
C40 C44 1.370(3)
